data_7250247
loop_
_publ_author_name
'Beleaev, Ecaterina S.'
'Kravtsov, Victor Ch.'
'Chumakov, Yurii'
'Baca, Svetlana G.'

_publ_section_title
;
 Multi-component supramolecular compounds containing hexaamminecobalt(iii)
 cations and aromatic sulfonic acid derivatives
;
_journal_issue 19
_journal_name_full CrystEngComm
_journal_page_first 3018
_journal_page_last 3031
_journal_paper_doi 10.1039/D5CE00184F
_journal_volume 27
_journal_year 2025
_chemical_formula_sum 'C14 H32 Cl Co N10 O6 S2'
_chemical_formula_weight 594.99
_space_group_crystal_system triclinic
_space_group_IT_number 2
_space_group_name_Hall '-P 1'
_space_group_name_H-M_alt 'P -1'
_atom_sites_solution_hydrogens mixed
_audit_creation_method SHELXL-2014/7
_audit_update_record
;
2025-01-09 deposited with the CCDC.	2025-04-08 downloaded from the CCDC.
;
_cell_angle_alpha 110.849(9)
_cell_angle_beta 94.899(8)
_cell_angle_gamma 90.864(6)
_cell_formula_units_Z 1
_cell_length_a 7.4363(6)
_cell_length_b 8.2733(6)
_cell_length_c 11.5486(14)
_cell_measurement_reflns_used 1434
_cell_measurement_temperature 293(2)
_cell_measurement_theta_max 28.0500
_cell_measurement_theta_min 3.6820
_cell_volume 660.76(12)
_computing_structure_refinement 'SHELXL-2014/7 (Sheldrick, 2014)'
_diffrn_ambient_temperature 293(2)
_diffrn_detector_area_resol_mean 15.9914
_diffrn_measured_fraction_theta_full 0.995
_diffrn_measured_fraction_theta_max 0.995
_diffrn_measurement_device_type 'Xcalibur, Eos'
_diffrn_measurement_method '\w scans'
_diffrn_radiation_type MoK\a
_diffrn_radiation_wavelength 0.71073
_diffrn_reflns_av_R_equivalents 0.0217
_diffrn_reflns_av_unetI/netI 0.0415
_diffrn_reflns_Laue_measured_fraction_full 0.995
_diffrn_reflns_Laue_measured_fraction_max 0.995
_diffrn_reflns_limit_h_max 8
_diffrn_reflns_limit_h_min -8
_diffrn_reflns_limit_k_max 9
_diffrn_reflns_limit_k_min -9
_diffrn_reflns_limit_l_max 12
_diffrn_reflns_limit_l_min -13
_diffrn_reflns_number 4513
_diffrn_reflns_point_group_measured_fraction_full 0.995
_diffrn_reflns_point_group_measured_fraction_max 0.995
_diffrn_reflns_theta_full 25.242
_diffrn_reflns_theta_max 25.247
_diffrn_reflns_theta_min 3.188
_diffrn_source 'Enhance (Mo) X-ray Source'
_exptl_absorpt_coefficient_mu 0.957
_exptl_absorpt_correction_T_max 1.00000
_exptl_absorpt_correction_T_min 0.76987
_exptl_absorpt_correction_type multi-scan
_exptl_absorpt_process_details
;
CrysAlisPro, Agilent Technologies,
Version 1.171.37.35 (release 13-08-2014 CrysAlis171 .NET)
(compiled Aug 13 2014,18:06:01)
Empirical absorption correction using spherical harmonics,
 implemented in SCALE3 ABSPACK scaling algorithm.
;
_exptl_crystal_colour yellow
_exptl_crystal_density_diffrn 1.495
_exptl_crystal_description needle
_exptl_crystal_F_000 310
_exptl_crystal_size_max 0.500
_exptl_crystal_size_mid 0.160
_exptl_crystal_size_min 0.050
_exptl_transmission_factor_max 1.00000
_exptl_transmission_factor_min 0.76987
_refine_diff_density_max 0.314
_refine_diff_density_min -0.355
_refine_diff_density_rms 0.059
_refine_ls_extinction_method none
_refine_ls_goodness_of_fit_ref 1.003
_refine_ls_hydrogen_treatment constr
_refine_ls_matrix_type full
_refine_ls_number_parameters 160
_refine_ls_number_reflns 2364
_refine_ls_number_restraints 0
_refine_ls_restrained_S_all 1.003
_refine_ls_R_factor_all 0.0453
_refine_ls_R_factor_gt 0.0353
_refine_ls_shift/su_max 0.000
_refine_ls_shift/su_mean 0.000
_refine_ls_structure_factor_coef Fsqd
_refine_ls_weighting_details 'w=1/[\s^2^(Fo^2^)+(0.0511P)^2^+0.1380P] where P=(Fo^2^+2Fc^2^)/3'
_refine_ls_weighting_scheme calc
_refine_ls_wR_factor_gt 0.0899
_refine_ls_wR_factor_ref 0.0977
_reflns_Friedel_coverage 0.000
_reflns_number_gt 1990
_reflns_number_total 2364
_reflns_threshold_expression 'I > 2\s(I)'
_cod_data_source_file d5ce00184f2.cif
_cod_data_source_block V_5041_NE73
_cod_depositor_comments 'Adding full bibliography for 7250246--7250252.cif.'
_cod_original_cell_volume 660.76(11)
_cod_database_code 7250247
_shelx_shelxl_version_number 2014/7
_shelx_space_group_comment
;
The symmetry employed for this shelxl refinement is uniquely defined
by the following loop, which should always be used as a source of
symmetry information in preference to the above space-group names.
They are only intended as comments.
;
_shelx_estimated_absorpt_t_min 0.646
_shelx_estimated_absorpt_t_max 0.954

loop_
_space_group_symop_operation_xyz
'x, y, z'
'-x, -y, -z'

loop_
_atom_site_label
_atom_site_type_symbol
_atom_site_fract_x
_atom_site_fract_y
_atom_site_fract_z
_atom_site_U_iso_or_equiv
_atom_site_adp_type
_atom_site_occupancy
_atom_site_site_symmetry_order
_atom_site_calc_flag
_atom_site_refinement_flags_posn
_atom_site_refinement_flags_adp
_atom_site_refinement_flags_occupancy
_atom_site_disorder_assembly
_atom_site_disorder_group
Co1 Co 0.5000 1.0000 0.5000 0.02318(16) Uani 1 2 d S . P . .
S1 S 0.03270(9) 0.96433(8) 0.74003(6) 0.03023(19) Uani 1 1 d . . . . .
Cl1 Cl 0.5000 0.5000 0.5000 0.0644(4) Uani 1 2 d S . P . .
O1 O 0.0109(3) 0.9114(3) 0.60531(18) 0.0465(5) Uani 1 1 d . . . . .
O2 O 0.2002(3) 1.0649(2) 0.79516(19) 0.0414(5) Uani 1 1 d . . . . .
O3 O -0.1239(2) 1.0467(2) 0.79709(18) 0.0409(5) Uani 1 1 d . . . . .
N1 N 0.5178(3) 0.9326(3) 0.6471(2) 0.0329(5) Uani 1 1 d . . . . .
H1A H 0.5116 0.8176 0.6229 0.039 Uiso 1 1 calc R U . . .
H1B H 0.4273 0.9756 0.6927 0.039 Uiso 1 1 calc R U . . .
H1C H 0.6226 0.9739 0.6922 0.039 Uiso 1 1 calc R U . . .
N2 N 0.6736(3) 0.8242(2) 0.4265(2) 0.0305(5) Uani 1 1 d . . . . .
H2A H 0.6854 0.8175 0.3489 0.037 Uiso 1 1 calc R U . . .
H2B H 0.6336 0.7219 0.4258 0.037 Uiso 1 1 calc R U . . .
H2C H 0.7802 0.8537 0.4714 0.037 Uiso 1 1 calc R U . . .
N3 N 0.6987(3) 1.1751(3) 0.5729(2) 0.0310(5) Uani 1 1 d . . . . .
H3A H 0.7931 1.1443 0.5286 0.037 Uiso 1 1 calc R U . . .
H3B H 0.7302 1.1835 0.6510 0.037 Uiso 1 1 calc R U . . .
H3C H 0.6632 1.2770 0.5721 0.037 Uiso 1 1 calc R U . . .
N4 N 0.0232(4) 0.4630(3) 0.7050(3) 0.0691(9) Uani 1 1 d . . . . .
C1 C 0.0505(3) 0.7714(3) 0.7732(2) 0.0299(6) Uani 1 1 d . . . . .
C3 C 0.0733(5) 0.4767(4) 0.8205(4) 0.0631(11) Uani 1 1 d . . . . .
H3 H 0.0824 0.3751 0.8373 0.076 Uiso 1 1 calc R U . . .
C5 C 0.1016(4) 0.7813(3) 0.8931(3) 0.0395(7) Uani 1 1 d . . . . .
H5 H 0.1282 0.8880 0.9566 0.047 Uiso 1 1 calc R U . . .
C4 C 0.1128(4) 0.6298(4) 0.9171(3) 0.0529(8) Uani 1 1 d . . . . .
H4 H 0.1463 0.6319 0.9971 0.063 Uiso 1 1 calc R U . . .
C2 C 0.0119(5) 0.6119(4) 0.6816(3) 0.0547(9) Uani 1 1 d . . . . .
H2 H -0.0230 0.6060 0.6009 0.066 Uiso 1 1 calc R U . . .
C7 C 0.5751(5) 0.5385(7) 0.8653(4) 0.0704(11) Uani 1 1 d . . . . .
C6 C 0.5988(6) 0.7260(6) 0.9112(5) 0.0963(15) Uani 1 1 d . . . . .
H6A H 0.6577 0.7664 0.9944 0.144 Uiso 1 1 d R U . . .
H6B H 0.4828 0.7754 0.9114 0.144 Uiso 1 1 d R U . . .
H6C H 0.6714 0.7602 0.8582 0.144 Uiso 1 1 d R U . . .
N5 N 0.5573(5) 0.3921(6) 0.8302(3) 0.0911(12) Uani 1 1 d . . . . .

loop_
_atom_site_aniso_label
_atom_site_aniso_U_11
_atom_site_aniso_U_22
_atom_site_aniso_U_33
_atom_site_aniso_U_23
_atom_site_aniso_U_13
_atom_site_aniso_U_12
Co1 0.0242(3) 0.0195(3) 0.0266(3) 0.0095(2) 0.0008(2) 0.00082(19)
S1 0.0311(4) 0.0338(4) 0.0276(4) 0.0134(3) 0.0019(3) 0.0026(3)
Cl1 0.0702(8) 0.0327(6) 0.1010(11) 0.0369(6) 0.0095(8) 0.0037(6)
O1 0.0485(12) 0.0644(13) 0.0301(11) 0.0217(10) 0.0017(10) 0.0045(10)
O2 0.0391(11) 0.0395(10) 0.0461(13) 0.0179(9) -0.0035(10) -0.0064(9)
O3 0.0379(11) 0.0459(11) 0.0405(12) 0.0164(9) 0.0059(9) 0.0119(9)
N1 0.0329(12) 0.0340(12) 0.0349(13) 0.0163(10) 0.0023(10) 0.0017(10)
N2 0.0309(11) 0.0269(11) 0.0343(13) 0.0116(10) 0.0034(10) 0.0025(9)
N3 0.0305(12) 0.0280(11) 0.0331(13) 0.0101(10) 0.0002(10) -0.0005(9)
N4 0.083(2) 0.0273(14) 0.082(2) 0.0032(15) 0.0057(19) -0.0045(14)
C1 0.0292(14) 0.0269(13) 0.0318(15) 0.0082(11) 0.0042(12) 0.0011(11)
C3 0.070(2) 0.0337(17) 0.095(3) 0.032(2) 0.020(2) 0.0080(17)
C5 0.0486(17) 0.0325(14) 0.0363(17) 0.0115(13) 0.0013(14) 0.0059(13)
C4 0.064(2) 0.0495(18) 0.057(2) 0.0329(17) 0.0057(18) 0.0071(17)
C2 0.069(2) 0.0408(17) 0.044(2) 0.0045(15) -0.0012(17) -0.0023(16)
C7 0.050(2) 0.107(3) 0.043(2) 0.014(2) 0.0022(18) 0.000(2)
C6 0.073(3) 0.113(4) 0.105(4) 0.044(3) 0.004(3) -0.014(3)
N5 0.081(3) 0.110(3) 0.058(2) 0.001(2) 0.0019(19) 0.012(2)

loop_
_atom_type_symbol
_atom_type_description
_atom_type_scat_dispersion_real
_atom_type_scat_dispersion_imag
_atom_type_scat_source
C C 0.0033 0.0016 'International Tables Vol C Tables 4.2.6.8 and 6.1.1.4'
H H 0.0000 0.0000 'International Tables Vol C Tables 4.2.6.8 and 6.1.1.4'
N N 0.0061 0.0033 'International Tables Vol C Tables 4.2.6.8 and 6.1.1.4'
O O 0.0106 0.0060 'International Tables Vol C Tables 4.2.6.8 and 6.1.1.4'
S S 0.1246 0.1234 'International Tables Vol C Tables 4.2.6.8 and 6.1.1.4'
Cl Cl 0.1484 0.1585 'International Tables Vol C Tables 4.2.6.8 and 6.1.1.4'
Co Co 0.3494 0.9721 'International Tables Vol C Tables 4.2.6.8 and 6.1.1.4'

loop_
_geom_angle_atom_site_label_1
_geom_angle_atom_site_label_2
_geom_angle_atom_site_label_3
_geom_angle
_geom_angle_site_symmetry_1
_geom_angle_site_symmetry_3
_geom_angle_publ_flag
N3 Co1 N3 180.00(14) 2_676 . ?
N3 Co1 N1 91.58(9) 2_676 2_676 ?
N3 Co1 N1 88.42(9) . 2_676 ?
N3 Co1 N1 88.42(9) 2_676 . ?
N3 Co1 N1 91.58(9) . . ?
N1 Co1 N1 180.0 2_676 . ?
N3 Co1 N2 89.68(9) 2_676 . ?
N3 Co1 N2 90.32(9) . . ?
N1 Co1 N2 91.28(9) 2_676 . ?
N1 Co1 N2 88.72(9) . . ?
N3 Co1 N2 90.32(9) 2_676 2_676 ?
N3 Co1 N2 89.68(9) . 2_676 ?
N1 Co1 N2 88.72(9) 2_676 2_676 ?
N1 Co1 N2 91.28(9) . 2_676 ?
N2 Co1 N2 180.0 . 2_676 ?
O3 S1 O2 112.96(12) . . ?
O3 S1 O1 112.60(12) . . ?
O2 S1 O1 112.68(12) . . ?
O3 S1 C1 106.00(11) . . ?
O2 S1 C1 105.56(12) . . ?
O1 S1 C1 106.30(12) . . ?
C3 N4 C2 117.1(3) . . ?
C2 C1 C5 119.3(3) . . ?
C2 C1 S1 121.1(2) . . ?
C5 C1 S1 119.59(19) . . ?
N4 C3 C4 124.5(3) . . ?
C1 C5 C4 118.6(3) . . ?
C3 C4 C5 118.3(3) . . ?
N4 C2 C1 122.2(3) . . ?
N5 C7 C6 179.6(5) . . ?

loop_
_geom_bond_atom_site_label_1
_geom_bond_atom_site_label_2
_geom_bond_distance
_geom_bond_site_symmetry_2
_geom_bond_publ_flag
Co1 N3 1.961(2) 2_676 ?
Co1 N3 1.961(2) . ?
Co1 N1 1.962(2) 2_676 ?
Co1 N1 1.962(2) . ?
Co1 N2 1.9662(19) . ?
Co1 N2 1.9662(19) 2_676 ?
S1 O3 1.4456(18) . ?
S1 O2 1.451(2) . ?
S1 O1 1.452(2) . ?
S1 C1 1.774(2) . ?
N4 C3 1.319(5) . ?
N4 C2 1.354(4) . ?
C1 C2 1.373(4) . ?
C1 C5 1.377(4) . ?
C3 C4 1.364(5) . ?
C5 C4 1.379(4) . ?
C7 N5 1.134(5) . ?
C7 C6 1.452(6) . ?

loop_
_geom_hbond_atom_site_label_D
_geom_hbond_atom_site_label_H
_geom_hbond_atom_site_label_A
_geom_hbond_distance_DH
_geom_hbond_distance_HA
_geom_hbond_distance_DA
_geom_hbond_angle_DHA
_geom_hbond_site_symmetry_A
N1 H1A Cl1 0.89 2.50 3.366(2) 164.8 .
N1 H1B O2 0.89 2.13 3.023(3) 176.5 .
N1 H1C O3 0.89 2.11 2.994(3) 174.4 1_655
N2 H2A O2 0.89 2.41 3.214(3) 150.4 2_676
N2 H2B Cl1 0.89 2.51 3.360(2) 159.7 .
N2 H2C O1 0.89 2.13 3.013(3) 168.9 1_655
N3 H3A O1 0.89 2.15 3.027(3) 168.1 2_676
N3 H3B O3 0.89 2.53 3.315(3) 147.8 1_655
N3 H3B N5 0.89 2.63 3.155(4) 119.0 1_565
N3 H3C Cl1 0.89 2.56 3.411(2) 160.0 1_565
C3 H3 O2 0.93 2.62 3.467(4) 152.4 1_545
